data_2223584
loop_
_publ_author_name
'Santos, Fernanda da C.'
'Batalha, Pedro Netto'
'Cunha, Anna Claudia'
'Al\~ao, Rafael A.'
'Ferreira, Vitor Francisco'
'Souza, Maria Cecilia B. V. de'
'Santos, Jr, Sauli'

_publ_section_title (<i>E</i>)-1-Ethyl-4-oxo-<i>N</i>'-(4-pyridylmethylene)-1,4-dihydroquinoline-3-carbohydrazide
_journal_coeditor_code WN2340
_journal_issue 10
_journal_name_full 'Acta Crystallographica Section E'
_journal_page_first o2476
_journal_page_last o2477
_journal_paper_doi 10.1107/S160053680903654X
_journal_volume 65
_journal_year 2009
_chemical_formula_iupac 'C18 H16 N4 O2'
_chemical_formula_moiety 'C18 H16 N4 O2'
_chemical_formula_sum 'C18 H16 N4 O2'
_chemical_formula_weight 320.35
_chemical_name_systematic
(<i>E</i>)-1-Ethyl-<i>N</i>'-[(pyrid-4'-yl)methylene]-1,4-dihydro-4-oxoquinoline-3-carbohydrazide
_space_group_IT_number 14
_symmetry_cell_setting monoclinic
_symmetry_space_group_name_Hall '-P 2yn'
_symmetry_space_group_name_H-M 'P 1 21/n 1'
_atom_sites_solution_hydrogens geom
_atom_sites_solution_primary direct
_atom_sites_solution_secondary difmap
_audit_creation_method 'WinGX routine CIF_UPDATE'
_cell_angle_alpha 90.00
_cell_angle_beta 99.722(10)
_cell_angle_gamma 90.00
_cell_formula_units_Z 4
_cell_length_a 7.6460(12)
_cell_length_b 19.205(2)
_cell_length_c 10.7050(9)
_cell_measurement_reflns_used 7914
_cell_measurement_temperature 293(2)
_cell_measurement_theta_max 25
_cell_measurement_theta_min 5.19
_cell_volume 1549.4(3)
_computing_cell_refinement 'HKL SCALEPACK (Otwinowski & Minor 1997)'
_computing_data_collection 'COLLECT (Nonius, 2000)'
_computing_data_reduction 'HKL DENZO and SCALEPACK (Otwinowski & Minor 1997)'
_computing_molecular_graphics 'ORTEP-3 (Farrugia, 1997) and Mercury (Macrae <i>et al.</i>,  2008)'
_computing_publication_material 'WinGX publication routines (Farrugia, 1999)'
_computing_structure_refinement 'SHELXL-97 (Sheldrick, 2008)'
_computing_structure_solution 'SIR2002 (Burla <i>et al.</i>,  2003)'
_diffrn_ambient_temperature 293(2)
_diffrn_detector_area_resol_mean 9
_diffrn_measured_fraction_theta_full 0.986
_diffrn_measured_fraction_theta_max 0.986
_diffrn_measurement_device '95mm CCD camera on \k-goniostat'
_diffrn_measurement_device_type 'Nonius KappaCCD diffractometer'
_diffrn_measurement_method '\f scans and \w scans winth \k offsets'
_diffrn_radiation_monochromator graphite
_diffrn_radiation_source 'fine-focus sealed tube'
_diffrn_radiation_type MoK\a
_diffrn_radiation_wavelength 0.71073
_diffrn_reflns_av_R_equivalents 0.0188
_diffrn_reflns_av_sigmaI/netI 0.0229
_diffrn_reflns_limit_h_max 9
_diffrn_reflns_limit_h_min -9
_diffrn_reflns_limit_k_max 20
_diffrn_reflns_limit_k_min -22
_diffrn_reflns_limit_l_max 8
_diffrn_reflns_limit_l_min -12
_diffrn_reflns_number 7914
_diffrn_reflns_theta_full 25
_diffrn_reflns_theta_max 25.00
_diffrn_reflns_theta_min 5.19
_exptl_absorpt_coefficient_mu 0.093
_exptl_absorpt_correction_type none
_exptl_crystal_colour yellow
_exptl_crystal_density_diffrn 1.373
_exptl_crystal_density_method 'not measured'
_exptl_crystal_description prism
_exptl_crystal_F_000 672
_exptl_crystal_size_max 0.5
_exptl_crystal_size_mid 0.2
_exptl_crystal_size_min 0.2
_refine_diff_density_max 0.131
_refine_diff_density_min -0.145
_refine_ls_extinction_method none
_refine_ls_goodness_of_fit_ref 1.072
_refine_ls_hydrogen_treatment mixed
_refine_ls_matrix_type full
_refine_ls_number_parameters 222
_refine_ls_number_reflns 2586
_refine_ls_number_restraints 0
_refine_ls_restrained_S_all 1.072
_refine_ls_R_factor_all 0.0590
_refine_ls_R_factor_gt 0.0410
_refine_ls_shift/su_max 0.000
_refine_ls_shift/su_mean 0.000
_refine_ls_structure_factor_coef Fsqd
_refine_ls_weighting_details 'calc w=1/[\s^2^(Fo^2^)+(0.0352P)^2^+0.5415P] where P=(Fo^2^+2Fc^2^)/3'
_refine_ls_weighting_scheme calc
_refine_ls_wR_factor_gt 0.0908
_refine_ls_wR_factor_ref 0.1023
_reflns_number_gt 2001
_reflns_number_total 2586
_reflns_threshold_expression >2sigma(I)
_cod_data_source_file wn2340.cif
_cod_data_source_block I
_cod_original_sg_symbol_H-M 'P 21/n'
_cod_database_code 2223584
_cod_database_fobs_code 2223584

loop_
_space_group_symop_operation_xyz
'x, y, z'
'-x+1/2, y+1/2, -z+1/2'
'-x, -y, -z'
'x-1/2, -y-1/2, z-1/2'

loop_
_atom_site_type_symbol
_atom_site_label
_atom_site_fract_x
_atom_site_fract_y
_atom_site_fract_z
_atom_site_U_iso_or_equiv
_atom_site_adp_type
_atom_site_calc_flag
_atom_site_refinement_flags
_atom_site_occupancy
_atom_site_disorder_assembly
_atom_site_disorder_group
C C1 0.9168(2) 0.11495(9) 0.16391(15) 0.0361(4) Uani d . 1 . .
C C2 0.8969(2) 0.07582(10) 0.05163(16) 0.0455(4) Uani d . 1 . .
H H2 0.8539 0.0305 0.0514 0.055 Uiso calc R 1 . .
C C3 0.9396(3) 0.10304(10) -0.05772(17) 0.0516(5) Uani d . 1 . .
H H3 0.9240 0.0768 -0.1318 0.062 Uiso calc R 1 . .
C C4 1.0065(3) 0.17027(11) -0.05650(17) 0.0521(5) Uani d . 1 . .
H H4 1.0374 0.1886 -0.1302 0.063 Uiso calc R 1 . .
C C5 1.0280(2) 0.21026(10) 0.05098(16) 0.0471(4) Uani d . 1 . .
H H5 1.0740 0.2550 0.0500 0.056 Uiso calc R 1 . .
C C6 0.9804(2) 0.18344(9) 0.16269(15) 0.0374(4) Uani d . 1 . .
C C7 0.8708(2) 0.08354(9) 0.27920(15) 0.0371(4) Uani d . 1 . .
C C8 0.8931(2) 0.12883(8) 0.38879(15) 0.0365(4) Uani d . 1 . .
C C9 0.9529(2) 0.19544(9) 0.37882(15) 0.0401(4) Uani d . 1 . .
H H9 0.9638 0.2235 0.4505 0.048 Uiso calc R 1 . .
C C10 1.0520(3) 0.29759(10) 0.27524(18) 0.0538(5) Uani d . 1 . .
H H10A 1.1500 0.3026 0.2291 0.065 Uiso calc R 1 . .
H H10B 1.0931 0.3118 0.3622 0.065 Uiso calc R 1 . .
C C11 0.9018(3) 0.34469(11) 0.2170(2) 0.0750(7) Uani d . 1 . .
H H11A 0.9448 0.3915 0.2143 0.113 Uiso calc R 1 . .
H H11B 0.8090 0.3432 0.2671 0.113 Uiso calc R 1 . .
H H11C 0.8563 0.3293 0.1324 0.113 Uiso calc R 1 . .
C C12 0.8472(2) 0.10900(9) 0.51400(16) 0.0416(4) Uani d . 1 . .
C C13 0.6773(2) -0.04576(9) 0.61567(16) 0.0429(4) Uani d . 1 . .
H H13 0.6722 -0.0691 0.5391 0.051 Uiso calc R 1 . .
C C14 0.6223(2) -0.08221(9) 0.72279(15) 0.0388(4) Uani d . 1 . .
C C15 0.5717(2) -0.15131(9) 0.71190(17) 0.0494(5) Uani d . 1 . .
H H15 0.5690 -0.1747 0.6356 0.059 Uiso calc R 1 . .
C C16 0.5249(3) -0.18542(10) 0.81527(19) 0.0544(5) Uani d . 1 . .
H H16 0.4916 -0.2319 0.8057 0.065 Uiso calc R 1 . .
C C17 0.5729(3) -0.08884(11) 0.93622(18) 0.0551(5) Uani d . 1 . .
H H17 0.5739 -0.0667 1.0136 0.066 Uiso calc R 1 . .
C C18 0.6209(2) -0.05045(10) 0.83932(17) 0.0479(4) Uani d . 1 . .
H H18 0.6521 -0.0038 0.8514 0.057 Uiso calc R 1 . .
N N1 0.99728(18) 0.22334(7) 0.27329(12) 0.0402(4) Uani d . 1 . .
N N2 0.73182(18) 0.01676(7) 0.62429(13) 0.0419(4) Uani d . 1 . .
N N3 0.7828(2) 0.04327(8) 0.51697(14) 0.0445(4) Uani d . 1 . .
N N4 0.5248(2) -0.15582(9) 0.92715(15) 0.0541(4) Uani d . 1 . .
O O1 0.81667(17) 0.02200(6) 0.27864(11) 0.0522(3) Uani d . 1 . .
O O2 0.8639(2) 0.14902(7) 0.60464(12) 0.0636(4) Uani d . 1 . .
H H3N 0.776(2) 0.0178(10) 0.4436(19) 0.057(6) Uiso d . 1 . .

loop_
_atom_site_aniso_label
_atom_site_aniso_U_11
_atom_site_aniso_U_22
_atom_site_aniso_U_33
_atom_site_aniso_U_12
_atom_site_aniso_U_13
_atom_site_aniso_U_23
C1 0.0335(8) 0.0403(10) 0.0342(9) 0.0054(7) 0.0048(7) -0.0024(7)
C2 0.0512(10) 0.0443(10) 0.0408(10) 0.0051(8) 0.0074(8) -0.0066(8)
C3 0.0632(12) 0.0569(12) 0.0346(10) 0.0102(10) 0.0078(8) -0.0070(8)
C4 0.0603(12) 0.0623(13) 0.0366(10) 0.0074(10) 0.0163(8) 0.0047(9)
C5 0.0523(11) 0.0506(11) 0.0409(10) 0.0003(9) 0.0151(8) 0.0035(8)
C6 0.0360(9) 0.0428(10) 0.0343(9) 0.0027(7) 0.0088(7) -0.0018(7)
C7 0.0364(9) 0.0365(9) 0.0388(9) 0.0030(7) 0.0075(7) -0.0011(7)
C8 0.0391(9) 0.0362(9) 0.0354(9) 0.0013(7) 0.0101(7) -0.0018(7)
C9 0.0456(10) 0.0427(10) 0.0342(9) -0.0017(8) 0.0132(7) -0.0055(7)
C10 0.0727(13) 0.0478(11) 0.0452(10) -0.0231(10) 0.0227(9) -0.0063(9)
C11 0.114(2) 0.0441(12) 0.0719(15) -0.0014(13) 0.0312(14) 0.0043(11)
C12 0.0491(10) 0.0379(10) 0.0403(10) 0.0021(8) 0.0144(8) -0.0024(8)
C13 0.0520(10) 0.0398(10) 0.0368(9) -0.0028(8) 0.0071(8) -0.0011(7)
C14 0.0380(9) 0.0378(9) 0.0394(9) 0.0020(7) 0.0029(7) 0.0047(7)
C15 0.0611(12) 0.0424(10) 0.0440(10) -0.0037(9) 0.0066(9) 0.0000(8)
C16 0.0643(13) 0.0409(11) 0.0573(12) -0.0057(9) 0.0084(10) 0.0082(9)
C17 0.0720(13) 0.0519(12) 0.0446(11) 0.0025(10) 0.0191(9) 0.0019(9)
C18 0.0584(11) 0.0402(10) 0.0457(10) -0.0006(8) 0.0110(8) -0.0003(8)
N1 0.0474(8) 0.0392(8) 0.0361(8) -0.0068(6) 0.0128(6) -0.0033(6)
N2 0.0500(9) 0.0395(9) 0.0381(8) -0.0008(7) 0.0125(6) 0.0029(6)
N3 0.0613(10) 0.0397(9) 0.0353(8) -0.0056(7) 0.0158(7) 0.0001(7)
N4 0.0598(10) 0.0525(10) 0.0521(10) 0.0032(8) 0.0149(8) 0.0113(8)
O1 0.0732(9) 0.0387(7) 0.0464(7) -0.0095(6) 0.0147(6) -0.0056(5)
O2 0.1082(11) 0.0441(8) 0.0471(8) -0.0128(7) 0.0379(7) -0.0102(6)

loop_
_atom_type_symbol
_atom_type_description
_atom_type_scat_dispersion_real
_atom_type_scat_dispersion_imag
_atom_type_scat_source
C C 0.0033 0.0016 'International Tables Vol C Tables 4.2.6.8 and 6.1.1.4'
H H 0 0 'International Tables Vol C Tables 4.2.6.8 and 6.1.1.4'
N N 0.0061 0.0033 'International Tables Vol C Tables 4.2.6.8 and 6.1.1.4'
O O 0.0106 0.006 'International Tables Vol C Tables 4.2.6.8 and 6.1.1.4'

loop_
_geom_angle_atom_site_label_1
_geom_angle_atom_site_label_2
_geom_angle_atom_site_label_3
_geom_angle_site_symmetry_1
_geom_angle_site_symmetry_3
_geom_angle
_geom_angle_publ_flag
C6 C1 C2 . . 118.79(15) ?
C6 C1 C7 . . 121.70(14) ?
C2 C1 C7 . . 119.52(15) ?
C3 C2 C1 . . 121.32(17) ?
C3 C2 H2 . . 119.3 ?
C1 C2 H2 . . 119.3 ?
C2 C3 C4 . . 119.16(17) ?
C2 C3 H3 . . 120.4 ?
C4 C3 H3 . . 120.4 ?
C5 C4 C3 . . 121.40(17) ?
C5 C4 H4 . . 119.3 ?
C3 C4 H4 . . 119.3 ?
C4 C5 C6 . . 119.85(17) ?
C4 C5 H5 . . 120.1 ?
C6 C5 H5 . . 120.1 ?
N1 C6 C1 . . 119.25(14) ?
N1 C6 C5 . . 121.31(16) ?
C1 C6 C5 . . 119.44(15) ?
O1 C7 C8 . . 124.40(15) ?
O1 C7 C1 . . 120.64(14) ?
C8 C7 C1 . . 114.96(14) ?
C9 C8 C7 . . 119.59(14) ?
C9 C8 C12 . . 116.19(14) ?
C7 C8 C12 . . 124.17(15) ?
N1 C9 C8 . . 124.96(15) ?
N1 C9 H9 . . 117.5 ?
C8 C9 H9 . . 117.5 ?
N1 C10 C11 . . 112.13(16) ?
N1 C10 H10A . . 109.2 ?
C11 C10 H10A . . 109.2 ?
N1 C10 H10B . . 109.2 ?
C11 C10 H10B . . 109.2 ?
H10A C10 H10B . . 107.9 ?
C10 C11 H11A . . 109.5 ?
C10 C11 H11B . . 109.5 ?
H11A C11 H11B . . 109.5 ?
C10 C11 H11C . . 109.5 ?
H11A C11 H11C . . 109.5 ?
H11B C11 H11C . . 109.5 ?
O2 C12 N3 . . 123.61(16) ?
O2 C12 C8 . . 122.81(15) ?
N3 C12 C8 . . 113.58(14) ?
N2 C13 C14 . . 121.97(15) ?
N2 C13 H13 . . 119.0 ?
C14 C13 H13 . . 119.0 ?
C15 C14 C18 . . 116.92(16) ?
C15 C14 C13 . . 120.43(16) ?
C18 C14 C13 . . 122.65(16) ?
C14 C15 C16 . . 119.58(17) ?
C14 C15 H15 . . 120.2 ?
C16 C15 H15 . . 120.2 ?
N4 C16 C15 . . 123.99(18) ?
N4 C16 H16 . . 118.0 ?
C15 C16 H16 . . 118.0 ?
N4 C17 C18 . . 124.58(18) ?
N4 C17 H17 . . 117.7 ?
C18 C17 H17 . . 117.7 ?
C17 C18 C14 . . 119.08(18) ?
C17 C18 H18 . . 120.5 ?
C14 C18 H18 . . 120.5 ?
C9 N1 C6 . . 119.53(14) ?
C9 N1 C10 . . 118.75(14) ?
C6 N1 C10 . . 121.59(13) ?
C13 N2 N3 . . 115.25(14) ?
C12 N3 N2 . . 121.35(15) ?
C12 N3 H3N . . 116.4(12) ?
N2 N3 H3N . . 122.2(12) ?
C16 N4 C17 . . 115.84(16) ?

loop_
_geom_bond_atom_site_label_1
_geom_bond_atom_site_label_2
_geom_bond_site_symmetry_2
_geom_bond_distance
_geom_bond_publ_flag
C1 C6 . 1.403(2) ?
C1 C2 . 1.404(2) ?
C1 C7 . 1.469(2) ?
C2 C3 . 1.371(2) ?
C2 H2 . 0.9300 ?
C3 C4 . 1.388(3) ?
C3 H3 . 0.9300 ?
C4 C5 . 1.370(2) ?
C4 H4 . 0.9300 ?
C5 C6 . 1.405(2) ?
C5 H5 . 0.9300 ?
C6 N1 . 1.398(2) ?
C7 O1 . 1.2518(19) ?
C7 C8 . 1.447(2) ?
C8 C9 . 1.369(2) ?
C8 C12 . 1.491(2) ?
C9 N1 . 1.344(2) ?
C9 H9 . 0.9300 ?
C10 N1 . 1.485(2) ?
C10 C11 . 1.511(3) ?
C10 H10A . 0.9700 ?
C10 H10B . 0.9700 ?
C11 H11A . 0.9600 ?
C11 H11B . 0.9600 ?
C11 H11C . 0.9600 ?
C12 O2 . 1.227(2) ?
C12 N3 . 1.357(2) ?
C13 N2 . 1.269(2) ?
C13 C14 . 1.465(2) ?
C13 H13 . 0.9300 ?
C14 C15 . 1.382(2) ?
C14 C18 . 1.390(2) ?
C15 C16 . 1.384(3) ?
C15 H15 . 0.9300 ?
C16 N4 . 1.326(2) ?
C16 H16 . 0.9300 ?
C17 N4 . 1.337(2) ?
C17 C18 . 1.372(3) ?
C17 H17 . 0.9300 ?
C18 H18 . 0.9300 ?
N2 N3 . 1.3719(19) ?
N3 H3N . 0.92(2) ?

loop_
_geom_hbond_atom_site_label_D
_geom_hbond_atom_site_label_H
_geom_hbond_atom_site_label_A
_geom_hbond_site_symmetry_A
_geom_hbond_distance_DH
_geom_hbond_distance_HA
_geom_hbond_distance_DA
_geom_hbond_angle_DHA
_geom_hbond_publ_flag
N3 H3N O1 . 0.92(2) 1.85(2) 2.639(2) 143.1(17) y
C10 H10A O2 4_665 0.97 2.46 3.398(2) 163 y

loop_
_geom_torsion_atom_site_label_1
_geom_torsion_atom_site_label_2
_geom_torsion_atom_site_label_3
_geom_torsion_atom_site_label_4
_geom_torsion_site_symmetry_1
_geom_torsion_site_symmetry_2
_geom_torsion_site_symmetry_3
_geom_torsion_site_symmetry_4
_geom_torsion
_geom_torsion_publ_flag
C6 C1 C2 C3 . . . . 0.6(2) ?
C7 C1 C2 C3 . . . . -179.53(16) ?
C1 C2 C3 C4 . . . . 1.0(3) ?
C2 C3 C4 C5 . . . . -1.1(3) ?
C3 C4 C5 C6 . . . . -0.6(3) ?
C2 C1 C6 N1 . . . . 178.70(14) ?
C7 C1 C6 N1 . . . . -1.2(2) ?
C2 C1 C6 C5 . . . . -2.2(2) ?
C7 C1 C6 C5 . . . . 177.95(14) ?
C4 C5 C6 N1 . . . . -178.71(16) ?
C4 C5 C6 C1 . . . . 2.2(3) ?
C6 C1 C7 O1 . . . . -178.98(15) ?
C2 C1 C7 O1 . . . . 1.1(2) ?
C6 C1 C7 C8 . . . . 1.0(2) ?
C2 C1 C7 C8 . . . . -178.88(14) ?
O1 C7 C8 C9 . . . . -179.87(16) ?
C1 C7 C8 C9 . . . . 0.1(2) ?
O1 C7 C8 C12 . . . . -2.7(3) ?
C1 C7 C8 C12 . . . . 177.27(14) ?
C7 C8 C9 N1 . . . . -1.2(3) ?
C12 C8 C9 N1 . . . . -178.55(15) ?
C9 C8 C12 O2 . . . . -1.1(3) ?
C7 C8 C12 O2 . . . . -178.36(17) ?
C9 C8 C12 N3 . . . . 177.80(15) ?
C7 C8 C12 N3 . . . . 0.6(2) ?
N2 C13 C14 C15 . . . . -176.91(16) ?
N2 C13 C14 C18 . . . . 1.9(3) ?
C18 C14 C15 C16 . . . . -0.8(3) ?
C13 C14 C15 C16 . . . . 178.15(16) ?
C14 C15 C16 N4 . . . . 0.2(3) ?
N4 C17 C18 C14 . . . . -0.6(3) ?
C15 C14 C18 C17 . . . . 0.9(3) ?
C13 C14 C18 C17 . . . . -177.93(17) ?
C8 C9 N1 C6 . . . . 1.1(2) ?
C8 C9 N1 C10 . . . . 177.08(16) ?
C1 C6 N1 C9 . . . . 0.2(2) ?
C5 C6 N1 C9 . . . . -178.95(15) ?
C1 C6 N1 C10 . . . . -175.74(15) ?
C5 C6 N1 C10 . . . . 5.1(2) ?
C11 C10 N1 C9 . . . . -98.68(19) ?
C11 C10 N1 C6 . . . . 77.3(2) ?
C14 C13 N2 N3 . . . . 178.47(14) ?
O2 C12 N3 N2 . . . . -0.3(3) ?
C8 C12 N3 N2 . . . . -179.21(14) ?
C13 N2 N3 C12 . . . . -178.62(16) ?
C15 C16 N4 C17 . . . . 0.3(3) ?
C18 C17 N4 C16 . . . . 0.0(3) ?
C6 C1 C2 H2 . . . . -179.430(10) ?
C7 C1 C2 H2 . . . . 0.46(2) ?
C6 C1 C2 H2 . . . . -179.4 ?
C7 C1 C2 H2 . . . . 0.5 ?
C1 C2 C3 H3 . . . . -179.0 ?
H2 C2 C3 H3 . . . . 1.0 ?
H2 C2 C3 C4 . . . . -179.0 ?
C2 C3 C4 H4 . . . . 178.9 ?
H3 C3 C4 H4 . . . . -1.1 ?
H3 C3 C4 C5 . . . . 178.9 ?
C3 C4 C5 H5 . . . . 179.4 ?
H4 C4 C5 H5 . . . . -0.6 ?
H4 C4 C5 C6 . . . . 179.4 ?
H5 C5 C6 C1 . . . . -177.8 ?
H5 C5 C6 N1 . . . . 1.3 ?
C7 C8 C9 H9 . . . . 178.8 ?
C12 C8 C9 H9 . . . . 1.4 ?
H9 C9 N1 C10 . . . . -2.9 ?
H9 C9 N1 C6 . . . . -178.9 ?
H10A C10 C11 H11A . . . . -54.6 ?
H10A C10 C11 H11B . . . . -174.6 ?
H10A C10 C11 H11C . . . . 65.4 ?
H10B C10 C11 H11A . . . . 63.1 ?
H10B C10 C11 H11B . . . . -56.9 ?
H10B C10 C11 H11C . . . . -176.9 ?
N1 C10 C11 H11A . . . . -175.7 ?
N1 C10 C11 H11B . . . . 64.3 ?
N1 C10 C11 H11C . . . . -55.7 ?
H10A C10 N1 C6 . . . . -43.9 ?
H10A C10 N1 C9 . . . . 140.2 ?
H10B C10 N1 C6 . . . . -161.6 ?
H10B C10 N1 C9 . . . . 22.5 ?
C8 C12 N3 H3N . . . . 1.0(13) ?
H13 C13 C14 C15 . . . . 3.1 ?
H13 C13 C14 C18 . . . . -178.1 ?
H13 C13 N2 N3 . . . . -1.5 ?
C13 C14 C15 H15 . . . . -1.8 ?
C18 C14 C15 H15 . . . . 179.2 ?
C13 C14 C18 H18 . . . . 2.1 ?
C15 C14 C18 H18 . . . . -179.1 ?
C14 C15 C16 H16 . . . . -179.8 ?
H15 C15 C16 H16 . . . . 0.2 ?
H15 C15 C16 N4 . . . . -179.8 ?
H16 C16 N4 C17 . . . . -179.7 ?
H17 C17 C18 C14 . . . . 179.4 ?
H17 C17 C18 H18 . . . . -0.6 ?
N4 C17 C18 H18 . . . . 179.4 ?
H17 C17 N4 C16 . . . . 180.0 ?
C13 N2 N3 H3N . . . . 1.2(14) ?
O2 C12 N3 H3N . . . . 179.9(13) ?
